data_2230070
loop_
_publ_author_name
'Lv, Zhen'
'Dai, Lina'
'Zhang, Xuezhong'
'Zhang, Zhijie'
'Xie, Zemin'

_publ_section_title
;
 2,2,4,4-Tetraphenyl-1,3-bis(3,3,5,5-tetramethyl-1,1-diphenyl-5-vinyltrisiloxan-1-yl)cyclodisilazane
;
_journal_coeditor_code LH5235
_journal_issue 5
_journal_name_full 'Acta Crystallographica Section E'
_journal_page_first o1234
_journal_paper_doi 10.1107/S1600536811014863
_journal_volume 67
_journal_year 2011
_chemical_formula_iupac 'C60 H70 N2 O4 Si8'
_chemical_formula_moiety 'C60 H70 N2 O4 Si8'
_chemical_formula_sum 'C60 H70 N2 O4 Si8'
_chemical_formula_weight 1107.90
_chemical_name_systematic
;
2,2,4,4-Tetraphenyl-1,3-bis(3,3,5,5-tetramethyl-1,1-diphenyl-5-
vinyltrisiloxan-1-yl)cyclodisilazane
;
_space_group_IT_number 2
_symmetry_cell_setting triclinic
_symmetry_space_group_name_Hall '-P 1'
_symmetry_space_group_name_H-M 'P -1'
_atom_sites_solution_hydrogens geom
_atom_sites_solution_primary direct
_atom_sites_solution_secondary difmap
_audit_creation_method SHELXL-97
_cell_angle_alpha 88.320(9)
_cell_angle_beta 76.120(6)
_cell_angle_gamma 78.860(8)
_cell_formula_units_Z 1
_cell_length_a 10.731(2)
_cell_length_b 11.021(2)
_cell_length_c 13.859(3)
_cell_measurement_reflns_used 4640
_cell_measurement_temperature 173(2)
_cell_measurement_theta_max 26.37
_cell_measurement_theta_min 1.51
_cell_volume 1561.0(5)
_computing_cell_refinement 'CrystalClear (Rigaku, 2007)'
_computing_data_collection 'CrystalClear (Rigaku, 2007)'
_computing_data_reduction 'CrystalClear (Rigaku, 2007)'
_computing_molecular_graphics 'SHELXTL (Sheldrick, 2008)'
_computing_publication_material 'SHELXL97 (Sheldrick, 2008)'
_computing_structure_refinement 'SHELXL97 (Sheldrick, 2008)'
_computing_structure_solution 'SHELXS97 (Sheldrick, 2008)'
_diffrn_ambient_temperature 173(2)
_diffrn_measured_fraction_theta_full 0.990
_diffrn_measured_fraction_theta_max 0.990
_diffrn_measurement_device_type 'Rigaku Saturn724+ CCD'
_diffrn_measurement_method '\w scans at fixed \c = 45\%'
_diffrn_radiation_monochromator graphite
_diffrn_radiation_source 'sealed tube'
_diffrn_radiation_type MoK\a
_diffrn_radiation_wavelength 0.71073
_diffrn_reflns_av_R_equivalents 0.0398
_diffrn_reflns_av_sigmaI/netI 0.0535
_diffrn_reflns_limit_h_max 13
_diffrn_reflns_limit_h_min -13
_diffrn_reflns_limit_k_max 13
_diffrn_reflns_limit_k_min -13
_diffrn_reflns_limit_l_max 17
_diffrn_reflns_limit_l_min -17
_diffrn_reflns_number 12950
_diffrn_reflns_theta_full 26.39
_diffrn_reflns_theta_max 26.39
_diffrn_reflns_theta_min 2.40
_exptl_absorpt_coefficient_mu 0.217
_exptl_absorpt_correction_T_max 0.9539
_exptl_absorpt_correction_T_min 0.9164
_exptl_absorpt_correction_type multi-scan
_exptl_absorpt_process_details '(CrystalClear; Rigaku, 2007)'
_exptl_crystal_colour colorless
_exptl_crystal_density_diffrn 1.179
_exptl_crystal_density_method 'not measured'
_exptl_crystal_description block
_exptl_crystal_F_000 588
_exptl_crystal_size_max 0.41
_exptl_crystal_size_mid 0.28
_exptl_crystal_size_min 0.22
_refine_diff_density_max 0.547
_refine_diff_density_min -0.318
_refine_ls_extinction_method none
_refine_ls_goodness_of_fit_ref 1.106
_refine_ls_hydrogen_treatment constr
_refine_ls_matrix_type full
_refine_ls_number_parameters 390
_refine_ls_number_reflns 6338
_refine_ls_number_restraints 74
_refine_ls_restrained_S_all 1.110
_refine_ls_R_factor_all 0.0843
_refine_ls_R_factor_gt 0.0715
_refine_ls_shift/su_max 0.001
_refine_ls_shift/su_mean 0.000
_refine_ls_structure_factor_coef Fsqd
_refine_ls_weighting_details 'calc w=1/[\s^2^(Fo^2^)+(0.0572P)^2^+1.4799P] where P=(Fo^2^+2Fc^2^)/3'
_refine_ls_weighting_scheme calc
_refine_ls_wR_factor_gt 0.1606
_refine_ls_wR_factor_ref 0.1694
_reflns_number_gt 5389
_reflns_number_total 6338
_reflns_threshold_expression I>2\s(I)
_cod_data_source_file lh5235.cif
_cod_data_source_block I
_cod_original_cell_volume 1561.0(6)
_cod_database_code 2230070
_cod_database_fobs_code 2230070

loop_
_symmetry_equiv_pos_as_xyz
'x, y, z'
'-x, -y, -z'

loop_
_atom_site_type_symbol
_atom_site_label
_atom_site_fract_x
_atom_site_fract_y
_atom_site_fract_z
_atom_site_U_iso_or_equiv
_atom_site_adp_type
_atom_site_calc_flag
_atom_site_refinement_flags
_atom_site_occupancy
_atom_site_symmetry_multiplicity
_atom_site_disorder_assembly
_atom_site_disorder_group
Si Si1 0.25363(13) 0.87059(11) 0.07043(8) 0.0648(3) Uani d . 1 1 . .
Si Si2 0.35367(9) 0.85862(8) 0.26534(7) 0.0431(2) Uani d . 1 1 . .
Si Si3 0.44457(8) 0.58120(7) 0.30819(6) 0.0318(2) Uani d . 1 1 . .
Si Si4 0.49207(8) 0.61058(7) 0.52203(6) 0.0325(2) Uani d . 1 1 . .
O O1 0.3102(4) 0.8299(3) 0.1668(2) 0.0902(11) Uani d . 1 1 B .
O O2 0.3845(2) 0.72946(19) 0.32207(15) 0.0411(5) Uani d . 1 1 B .
N N1 0.4736(2) 0.5313(2) 0.42053(17) 0.0314(5) Uani d . 1 1 . .
C C4 0.3722(5) 0.7923(5) -0.0386(3) 0.0848(15) Uani d . 1 1 B .
H H4A 0.3830 0.7025 -0.0303 0.127 Uiso calc R 1 1 . .
H H4B 0.4565 0.8174 -0.0451 0.127 Uiso calc R 1 1 . .
H H4C 0.3402 0.8151 -0.0984 0.127 Uiso calc R 1 1 . .
C C5 0.2206(6) 0.9597(5) 0.3495(4) 0.111(2) Uani d . 1 1 B .
H H5A 0.1435 0.9209 0.3658 0.167 Uiso calc R 1 1 . .
H H5B 0.1995 1.0389 0.3175 0.167 Uiso calc R 1 1 . .
H H5C 0.2471 0.9737 0.4105 0.167 Uiso calc R 1 1 . .
C C6 0.5004(6) 0.9265(6) 0.2308(5) 0.125(3) Uani d . 1 1 B .
H H6A 0.5695 0.8703 0.1848 0.187 Uiso calc R 1 1 . .
H H6B 0.5300 0.9400 0.2906 0.187 Uiso calc R 1 1 . .
H H6C 0.4803 1.0058 0.1985 0.187 Uiso calc R 1 1 . .
C C7 0.3206(3) 0.5015(3) 0.2770(2) 0.0361(6) Uani d . 1 1 B .
C C8 0.3566(3) 0.3802(3) 0.2406(2) 0.0452(8) Uani d . 1 1 . .
H H8A 0.4461 0.3409 0.2266 0.054 Uiso calc R 1 1 B .
C C9 0.2644(4) 0.3153(4) 0.2242(3) 0.0568(9) Uani d . 1 1 B .
H H9A 0.2910 0.2322 0.2002 0.068 Uiso calc R 1 1 . .
C C10 0.1356(4) 0.3712(4) 0.2427(3) 0.0636(11) Uani d . 1 1 . .
H H10A 0.0727 0.3266 0.2315 0.076 Uiso calc R 1 1 B .
C C11 0.0964(4) 0.4913(4) 0.2774(3) 0.0625(11) Uani d . 1 1 B .
H H11A 0.0068 0.5301 0.2895 0.075 Uiso calc R 1 1 . .
C C12 0.1883(3) 0.5556(4) 0.2945(3) 0.0500(8) Uani d . 1 1 . .
H H12A 0.1604 0.6386 0.3188 0.060 Uiso calc R 1 1 B .
C C13 0.5940(3) 0.5541(3) 0.2047(2) 0.0390(7) Uani d . 1 1 A .
C C14 0.7229(9) 0.5085(12) 0.2155(7) 0.046(2) Uani d PU 0.58(2) 1 A 1
H H14 0.7364 0.4915 0.2802 0.055 Uiso calc PR 0.58(2) 1 A 1
C C15 0.8279(8) 0.4885(15) 0.1357(6) 0.060(3) Uani d PU 0.58(2) 1 A 1
H H15 0.9133 0.4631 0.1462 0.072 Uiso calc PR 0.58(2) 1 A 1
C C16 0.8121(10) 0.5046(13) 0.0405(8) 0.054(2) Uani d PU 0.58(2) 1 A 1
H H16 0.8851 0.4852 -0.0147 0.064 Uiso calc PR 0.58(2) 1 A 1
C C14' 0.7159(15) 0.5652(18) 0.2198(11) 0.056(4) Uani d PU 0.42(2) 1 A 2
H H14' 0.7247 0.5753 0.2856 0.067 Uiso calc PR 0.42(2) 1 A 2
C C15' 0.8242(12) 0.562(2) 0.1404(9) 0.065(4) Uani d PU 0.42(2) 1 A 2
H H15' 0.9082 0.5607 0.1520 0.078 Uiso calc PR 0.42(2) 1 A 2
C C16' 0.8082(16) 0.5605(18) 0.0437(12) 0.061(4) Uani d PU 0.42(2) 1 A 2
H H16' 0.8796 0.5671 -0.0107 0.073 Uiso calc PR 0.42(2) 1 A 2
C C17 0.6879(4) 0.5495(4) 0.0261(3) 0.0604(10) Uani d . 1 1 . .
H H17A 0.6763 0.5714 -0.0384 0.072 Uiso calc R 1 1 A 1
C C18 0.5815(3) 0.5621(3) 0.1065(2) 0.0489(8) Uani d . 1 1 A .
H H18A 0.4963 0.5769 0.0947 0.059 Uiso calc R 1 1 . .
C C19 0.3401(3) 0.7168(3) 0.5883(2) 0.0379(7) Uani d . 1 1 B .
C C20 0.2205(3) 0.7236(3) 0.5635(2) 0.0455(8) Uani d . 1 1 . .
H H20A 0.2164 0.6758 0.5088 0.055 Uiso calc R 1 1 B .
C C21 0.1073(4) 0.7988(3) 0.6170(3) 0.0542(9) Uani d . 1 1 B .
H H21A 0.0269 0.8016 0.5988 0.065 Uiso calc R 1 1 . .
C C22 0.1108(4) 0.8692(3) 0.6962(3) 0.0571(10) Uani d . 1 1 . .
H H22A 0.0331 0.9202 0.7328 0.069 Uiso calc R 1 1 B .
C C23 0.2274(4) 0.8653(3) 0.7220(3) 0.0596(10) Uani d . 1 1 B .
H H23A 0.2301 0.9137 0.7768 0.072 Uiso calc R 1 1 . .
C C24 0.3415(4) 0.7910(3) 0.6683(3) 0.0488(8) Uani d . 1 1 . .
H H24A 0.4218 0.7906 0.6861 0.059 Uiso calc R 1 1 B .
C C25 0.6302(3) 0.6964(3) 0.4937(2) 0.0396(7) Uani d . 1 1 B .
C C26 0.6095(4) 0.8199(4) 0.4685(3) 0.0632(11) Uani d . 1 1 . .
H H26A 0.5233 0.8626 0.4695 0.076 Uiso calc R 1 1 B .
C C27 0.7126(5) 0.8820(4) 0.4419(4) 0.0888(16) Uani d . 1 1 B .
H H27A 0.6965 0.9666 0.4244 0.107 Uiso calc R 1 1 . .
C C28 0.8367(5) 0.8235(5) 0.4405(4) 0.0767(13) Uani d . 1 1 . .
H H28A 0.9069 0.8670 0.4216 0.092 Uiso calc R 1 1 B .
C C29 0.8607(4) 0.7013(4) 0.4664(3) 0.0577(10) Uani d . 1 1 B .
H H29A 0.9470 0.6603 0.4667 0.069 Uiso calc R 1 1 . .
C C30 0.7575(3) 0.6387(3) 0.4920(2) 0.0475(8) Uani d . 1 1 . .
H H30A 0.7745 0.5539 0.5088 0.057 Uiso calc R 1 1 B .
C C1 0.0010(15) 0.8122(14) 0.1453(11) 0.143(6) Uani d PDU 0.523(13) 1 B 1
H H1A 0.0172 0.7954 0.2092 0.172 Uiso calc PR 0.523(13) 1 B 1
H H1B -0.0805 0.8042 0.1331 0.172 Uiso calc PR 0.523(13) 1 B 1
C C2 0.0907(15) 0.8463(12) 0.0740(10) 0.088(4) Uani d PDU 0.523(13) 1 B 1
H H2 0.0658 0.8610 0.0127 0.105 Uiso calc PR 0.523(13) 1 B 1
C C3 0.2438(10) 1.0414(7) 0.0555(6) 0.047(2) Uani d PU 0.523(13) 1 B 1
H H3A 0.1811 1.0851 0.1130 0.071 Uiso calc PR 0.523(13) 1 B 1
H H3B 0.2151 1.0672 -0.0053 0.071 Uiso calc PR 0.523(13) 1 B 1
H H3C 0.3302 1.0613 0.0509 0.071 Uiso calc PR 0.523(13) 1 B 1
C C1' 0.269(2) 1.105(2) 0.0102(17) 0.202(11) Uani d PDU 0.477(13) 1 B 2
H H1'1 0.3555 1.0657 -0.0206 0.242 Uiso calc PR 0.477(13) 1 B 2
H H1'2 0.2415 1.1916 0.0029 0.242 Uiso calc PR 0.477(13) 1 B 2
C C2' 0.187(2) 1.041(2) 0.0620(16) 0.147(9) Uani d PDU 0.477(13) 1 B 2
H H2' 0.0998 1.0778 0.0937 0.177 Uiso calc PR 0.477(13) 1 B 2
C C3' 0.1027(19) 0.797(2) 0.0976(15) 0.122(7) Uani d PU 0.477(13) 1 B 2
H H3'1 0.0388 0.8382 0.1558 0.183 Uiso calc PR 0.477(13) 1 B 2
H H3'2 0.1276 0.7090 0.1111 0.183 Uiso calc PR 0.477(13) 1 B 2
H H3'3 0.0638 0.8060 0.0400 0.183 Uiso calc PR 0.477(13) 1 B 2

loop_
_atom_site_aniso_label
_atom_site_aniso_U_11
_atom_site_aniso_U_22
_atom_site_aniso_U_33
_atom_site_aniso_U_12
_atom_site_aniso_U_13
_atom_site_aniso_U_23
Si1 0.0854(9) 0.0687(7) 0.0447(6) -0.0075(6) -0.0297(6) 0.0025(5)
Si2 0.0505(5) 0.0395(5) 0.0392(5) -0.0033(4) -0.0152(4) 0.0057(4)
Si3 0.0321(4) 0.0377(4) 0.0253(4) -0.0043(3) -0.0083(3) 0.0021(3)
Si4 0.0369(4) 0.0349(4) 0.0267(4) -0.0082(3) -0.0087(3) 0.0027(3)
O1 0.164(3) 0.0658(19) 0.0599(19) -0.024(2) -0.064(2) 0.0151(15)
O2 0.0486(13) 0.0378(12) 0.0338(11) -0.0020(9) -0.0093(9) 0.0046(9)
N1 0.0355(13) 0.0341(13) 0.0264(12) -0.0079(10) -0.0098(10) 0.0009(9)
C4 0.109(4) 0.082(3) 0.053(3) 0.007(3) -0.022(3) 0.007(2)
C5 0.144(5) 0.077(3) 0.071(3) 0.053(3) -0.005(3) 0.006(3)
C6 0.106(4) 0.127(5) 0.170(6) -0.065(4) -0.064(4) 0.101(5)
C7 0.0369(16) 0.0471(18) 0.0243(14) -0.0078(13) -0.0077(12) 0.0034(12)
C8 0.051(2) 0.052(2) 0.0345(16) -0.0103(15) -0.0155(14) 0.0023(14)
C9 0.076(3) 0.053(2) 0.049(2) -0.0226(19) -0.0210(19) -0.0023(16)
C10 0.068(3) 0.089(3) 0.050(2) -0.045(2) -0.0208(19) 0.007(2)
C11 0.039(2) 0.094(3) 0.058(2) -0.018(2) -0.0143(17) -0.003(2)
C12 0.0349(17) 0.062(2) 0.053(2) -0.0062(15) -0.0121(15) -0.0067(16)
C13 0.0381(17) 0.0496(18) 0.0278(15) -0.0054(14) -0.0076(12) 0.0044(13)
C14 0.032(3) 0.067(6) 0.037(4) -0.010(4) -0.009(3) 0.011(4)
C15 0.034(3) 0.095(7) 0.048(4) -0.011(4) -0.007(3) 0.009(4)
C16 0.040(4) 0.071(6) 0.042(4) -0.012(4) 0.005(3) 0.006(5)
C14' 0.049(5) 0.076(8) 0.035(5) 0.003(6) -0.010(4) -0.003(6)
C15' 0.045(5) 0.098(9) 0.053(5) -0.019(6) -0.012(4) 0.007(6)
C16' 0.058(6) 0.072(8) 0.044(5) -0.008(6) -0.002(4) 0.010(6)
C17 0.050(2) 0.101(3) 0.0295(17) -0.017(2) -0.0073(15) 0.0096(18)
C18 0.0416(18) 0.072(2) 0.0311(16) -0.0078(16) -0.0085(14) 0.0045(15)
C19 0.0443(17) 0.0364(16) 0.0327(15) -0.0079(13) -0.0086(13) 0.0032(12)
C20 0.0467(19) 0.0465(19) 0.0401(18) -0.0099(15) -0.0024(14) -0.0070(14)
C21 0.0421(19) 0.060(2) 0.055(2) -0.0064(16) -0.0035(16) -0.0028(17)
C22 0.057(2) 0.047(2) 0.051(2) 0.0069(17) 0.0053(17) -0.0043(16)
C23 0.078(3) 0.047(2) 0.045(2) 0.0090(18) -0.0144(19) -0.0126(16)
C24 0.060(2) 0.0404(18) 0.0448(19) 0.0044(15) -0.0214(16) -0.0045(14)
C25 0.0485(18) 0.0440(18) 0.0308(15) -0.0164(14) -0.0124(13) 0.0038(12)
C26 0.066(3) 0.057(2) 0.077(3) -0.0246(19) -0.029(2) 0.024(2)
C27 0.087(4) 0.066(3) 0.130(5) -0.043(3) -0.041(3) 0.046(3)
C28 0.073(3) 0.082(3) 0.089(3) -0.052(3) -0.019(2) 0.017(3)
C29 0.046(2) 0.076(3) 0.053(2) -0.0228(18) -0.0060(16) -0.0019(19)
C30 0.0470(19) 0.054(2) 0.0413(18) -0.0131(15) -0.0065(15) -0.0004(15)
C1 0.144(10) 0.154(10) 0.133(9) -0.024(8) -0.039(8) 0.000(7)
C2 0.099(7) 0.080(7) 0.089(7) -0.026(6) -0.026(6) 0.003(6)
C3 0.063(5) 0.039(4) 0.042(4) -0.001(3) -0.025(3) 0.009(3)
C1' 0.222(14) 0.194(13) 0.196(14) -0.045(9) -0.055(9) -0.013(9)
C2' 0.146(12) 0.171(12) 0.129(11) -0.044(9) -0.027(8) -0.016(8)
C3' 0.118(10) 0.127(11) 0.119(10) -0.028(8) -0.025(8) 0.018(8)

loop_
_atom_type_symbol
_atom_type_description
_atom_type_scat_dispersion_real
_atom_type_scat_dispersion_imag
_atom_type_scat_source
C C 0.0033 0.0016 'International Tables Vol C Tables 4.2.6.8 and 6.1.1.4'
H H 0.0000 0.0000 'International Tables Vol C Tables 4.2.6.8 and 6.1.1.4'
N N 0.0061 0.0033 'International Tables Vol C Tables 4.2.6.8 and 6.1.1.4'
O O 0.0106 0.0060 'International Tables Vol C Tables 4.2.6.8 and 6.1.1.4'
Si Si 0.0817 0.0704 'International Tables Vol C Tables 4.2.6.8 and 6.1.1.4'

loop_
_geom_angle_atom_site_label_1
_geom_angle_atom_site_label_2
_geom_angle_atom_site_label_3
_geom_angle_site_symmetry_1
_geom_angle_site_symmetry_3
_geom_angle
_geom_angle_publ_flag
O1 Si1 C2 . . 116.9(5) ?
O1 Si1 C4 . . 107.6(2) ?
C2 Si1 C4 . . 110.8(5) ?
O1 Si1 C3 . . 108.2(3) ?
C2 Si1 C3 . . 104.9(5) ?
C4 Si1 C3 . . 108.1(3) ?
O1 Si1 C2' . . 115.7(7) ?
C2 Si1 C2' . . 86.9(8) ?
C4 Si1 C2' . . 118.0(7) ?
C3 Si1 C2' . . 18.1(7) ?
O1 Si1 C3' . . 100.8(6) ?
C2 Si1 C3' . . 19.4(7) ?
C4 Si1 C3' . . 108.9(7) ?
C3 Si1 C3' . . 122.4(7) ?
C2' Si1 C3' . . 104.3(8) ?
O1 Si2 O2 . . 108.31(14) ?
O1 Si2 C5 . . 110.3(2) ?
O2 Si2 C5 . . 107.30(19) ?
O1 Si2 C6 . . 109.3(3) ?
O2 Si2 C6 . . 109.92(19) ?
C5 Si2 C6 . . 111.7(3) ?
O2 Si3 N1 . . 106.34(11) ?
O2 Si3 C13 . . 109.79(13) ?
N1 Si3 C13 . . 113.21(13) ?
O2 Si3 C7 . . 108.97(13) ?
N1 Si3 C7 . . 109.71(12) ?
C13 Si3 C7 . . 108.74(14) ?
N1 Si4 N1 . 2_666 89.00(11) ?
N1 Si4 C19 . . 114.02(13) ?
N1 Si4 C19 2_666 . 114.79(12) ?
N1 Si4 C25 . . 114.72(13) ?
N1 Si4 C25 2_666 . 114.17(13) ?
C19 Si4 C25 . . 109.14(14) ?
N1 Si4 Si4 . 2_666 44.52(8) ?
N1 Si4 Si4 2_666 2_666 44.48(8) ?
C19 Si4 Si4 . 2_666 125.40(11) ?
C25 Si4 Si4 . 2_666 125.46(11) ?
Si2 O1 Si1 . . 153.0(2) ?
Si2 O2 Si3 . . 145.38(14) ?
Si3 N1 Si4 . . 131.82(15) ?
Si3 N1 Si4 . 2_666 137.03(14) ?
Si4 N1 Si4 . 2_666 91.00(11) ?
Si1 C4 H4A . . 109.5 ?
Si1 C4 H4B . . 109.5 ?
H4A C4 H4B . . 109.5 ?
Si1 C4 H4C . . 109.5 ?
H4A C4 H4C . . 109.5 ?
H4B C4 H4C . . 109.5 ?
Si2 C5 H5A . . 109.5 ?
Si2 C5 H5B . . 109.5 ?
H5A C5 H5B . . 109.5 ?
Si2 C5 H5C . . 109.5 ?
H5A C5 H5C . . 109.5 ?
H5B C5 H5C . . 109.5 ?
Si2 C6 H6A . . 109.5 ?
Si2 C6 H6B . . 109.5 ?
H6A C6 H6B . . 109.5 ?
Si2 C6 H6C . . 109.5 ?
H6A C6 H6C . . 109.5 ?
H6B C6 H6C . . 109.5 ?
C8 C7 C12 . . 117.0(3) ?
C8 C7 Si3 . . 120.2(2) ?
C12 C7 Si3 . . 122.7(2) ?
C9 C8 C7 . . 121.4(3) ?
C9 C8 H8A . . 119.3 ?
C7 C8 H8A . . 119.3 ?
C10 C9 C8 . . 119.9(4) ?
C10 C9 H9A . . 120.0 ?
C8 C9 H9A . . 120.0 ?
C9 C10 C11 . . 120.4(3) ?
C9 C10 H10A . . 119.8 ?
C11 C10 H10A . . 119.8 ?
C10 C11 C12 . . 119.6(4) ?
C10 C11 H11A . . 120.2 ?
C12 C11 H11A . . 120.2 ?
C11 C12 C7 . . 121.6(4) ?
C11 C12 H12A . . 119.2 ?
C7 C12 H12A . . 119.2 ?
C18 C13 C14' . . 116.4(7) ?
C18 C13 C14 . . 114.9(5) ?
C14' C13 C14 . . 25.3(6) ?
C18 C13 Si3 . . 119.4(2) ?
C14' C13 Si3 . . 121.1(6) ?
C14 C13 Si3 . . 125.1(4) ?
C15 C14 C13 . . 121.9(8) ?
C15 C14 H14 . . 119.1 ?
C13 C14 H14 . . 119.1 ?
C14 C15 C16 . . 121.1(8) ?
C14 C15 H15 . . 119.5 ?
C16 C15 H15 . . 119.5 ?
C15 C16 C17 . . 119.0(8) ?
C15 C16 H16 . . 120.5 ?
C17 C16 H16 . . 120.5 ?
C15' C14' C13 . . 121.2(12) ?
C15' C14' H14' . . 119.4 ?
C13 C14' H14' . . 119.4 ?
C14' C15' C16' . . 119.3(13) ?
C14' C15' H15' . . 120.4 ?
C16' C15' H15' . . 120.4 ?
C15' C16' C17 . . 120.5(12) ?
C15' C16' H16' . . 119.7 ?
C17 C16' H16' . . 119.7 ?
C18 C17 C16 . . 119.3(5) ?
C18 C17 C16' . . 117.6(7) ?
C16 C17 C16' . . 25.4(6) ?
C18 C17 H17A . . 120.4 ?
C16 C17 H17A . . 120.4 ?
C16' C17 H17A . . 115.8 ?
C17 C18 C13 . . 122.6(3) ?
C17 C18 H18A . . 118.7 ?
C13 C18 H18A . . 118.7 ?
C20 C19 C24 . . 117.1(3) ?
C20 C19 Si4 . . 122.4(2) ?
C24 C19 Si4 . . 120.5(2) ?
C21 C20 C19 . . 121.4(3) ?
C21 C20 H20A . . 119.3 ?
C19 C20 H20A . . 119.3 ?
C22 C21 C20 . . 120.4(4) ?
C22 C21 H21A . . 119.8 ?
C20 C21 H21A . . 119.8 ?
C23 C22 C21 . . 119.6(3) ?
C23 C22 H22A . . 120.2 ?
C21 C22 H22A . . 120.2 ?
C22 C23 C24 . . 120.4(3) ?
C22 C23 H23A . . 119.8 ?
C24 C23 H23A . . 119.8 ?
C23 C24 C19 . . 121.1(3) ?
C23 C24 H24A . . 119.5 ?
C19 C24 H24A . . 119.5 ?
C26 C25 C30 . . 117.3(3) ?
C26 C25 Si4 . . 120.6(3) ?
C30 C25 Si4 . . 122.0(2) ?
C27 C26 C25 . . 120.9(4) ?
C27 C26 H26A . . 119.6 ?
C25 C26 H26A . . 119.6 ?
C28 C27 C26 . . 120.8(4) ?
C28 C27 H27A . . 119.6 ?
C26 C27 H27A . . 119.6 ?
C27 C28 C29 . . 120.0(4) ?
C27 C28 H28A . . 120.0 ?
C29 C28 H28A . . 120.0 ?
C28 C29 C30 . . 119.2(4) ?
C28 C29 H29A . . 120.4 ?
C30 C29 H29A . . 120.4 ?
C29 C30 C25 . . 121.8(3) ?
C29 C30 H30A . . 119.1 ?
C25 C30 H30A . . 119.1 ?
C2 C1 H1A . . 120.0 ?
C2 C1 H1B . . 120.0 ?
H1A C1 H1B . . 120.0 ?
C1 C2 Si1 . . 131.9(13) ?
C1 C2 H2 . . 114.1 ?
Si1 C2 H2 . . 114.1 ?
Si1 C3 H3A . . 109.5 ?
Si1 C3 H3B . . 109.5 ?
H3A C3 H3B . . 109.5 ?
Si1 C3 H3C . . 109.5 ?
H3A C3 H3C . . 109.5 ?
H3B C3 H3C . . 109.5 ?
C2' C1' H1'1 . . 120.0 ?
C2' C1' H1'2 . . 120.0 ?
H1'1 C1' H1'2 . . 120.0 ?
C1' C2' Si1 . . 116(2) ?
C1' C2' H2' . . 122.1 ?
Si1 C2' H2' . . 122.1 ?
Si1 C3' H3'1 . . 109.5 ?
Si1 C3' H3'2 . . 109.5 ?
H3'1 C3' H3'2 . . 109.5 ?
Si1 C3' H3'3 . . 109.5 ?
H3'1 C3' H3'3 . . 109.5 ?
H3'2 C3' H3'3 . . 109.5 ?

loop_
_geom_bond_atom_site_label_1
_geom_bond_atom_site_label_2
_geom_bond_site_symmetry_2
_geom_bond_distance
_geom_bond_publ_flag
Si1 O1 . 1.613(3) ?
Si1 C2 . 1.808(15) ?
Si1 C4 . 1.837(5) ?
Si1 C3 . 1.874(8) ?
Si1 C2' . 1.89(2) ?
Si1 C3' . 1.90(2) ?
Si2 O1 . 1.603(3) ?
Si2 O2 . 1.622(2) ?
Si2 C5 . 1.817(5) ?
Si2 C6 . 1.828(5) ?
Si3 O2 . 1.635(2) ?
Si3 N1 . 1.715(2) ?
Si3 C13 . 1.859(3) ?
Si3 C7 . 1.865(3) ?
Si4 N1 . 1.748(2) ?
Si4 N1 2_666 1.749(2) ?
Si4 C19 . 1.865(3) ?
Si4 C25 . 1.867(3) ?
Si4 Si4 2_666 2.4940(17) ?
N1 Si4 2_666 1.749(2) ?
C4 H4A . 0.9800 ?
C4 H4B . 0.9800 ?
C4 H4C . 0.9800 ?
C5 H5A . 0.9800 ?
C5 H5B . 0.9800 ?
C5 H5C . 0.9800 ?
C6 H6A . 0.9800 ?
C6 H6B . 0.9800 ?
C6 H6C . 0.9800 ?
C7 C8 . 1.393(4) ?
C7 C12 . 1.395(4) ?
C8 C9 . 1.390(5) ?
C8 H8A . 0.9500 ?
C9 C10 . 1.367(6) ?
C9 H9A . 0.9500 ?
C10 C11 . 1.373(6) ?
C10 H10A . 0.9500 ?
C11 C12 . 1.388(5) ?
C11 H11A . 0.9500 ?
C12 H12A . 0.9500 ?
C13 C18 . 1.397(4) ?
C13 C14' . 1.402(17) ?
C13 C14 . 1.419(11) ?
C14 C15 . 1.365(12) ?
C14 H14 . 0.9500 ?
C15 C16 . 1.372(14) ?
C15 H15 . 0.9500 ?
C16 C17 . 1.389(12) ?
C16 H16 . 0.9500 ?
C14' C15' . 1.392(19) ?
C14' H14' . 0.9500 ?
C15' C16' . 1.39(2) ?
C15' H15' . 0.9500 ?
C16' C17 . 1.398(18) ?
C16' H16' . 0.9500 ?
C17 C18 . 1.379(5) ?
C17 H17A . 0.9500 ?
C18 H18A . 0.9500 ?
C19 C20 . 1.394(5) ?
C19 C24 . 1.402(4) ?
C20 C21 . 1.388(5) ?
C20 H20A . 0.9500 ?
C21 C22 . 1.374(5) ?
C21 H21A . 0.9500 ?
C22 C23 . 1.374(6) ?
C22 H22A . 0.9500 ?
C23 C24 . 1.391(5) ?
C23 H23A . 0.9500 ?
C24 H24A . 0.9500 ?
C25 C26 . 1.385(5) ?
C25 C30 . 1.386(5) ?
C26 C27 . 1.382(6) ?
C26 H26A . 0.9500 ?
C27 C28 . 1.360(6) ?
C27 H27A . 0.9500 ?
C28 C29 . 1.375(6) ?
C28 H28A . 0.9500 ?
C29 C30 . 1.386(5) ?
C29 H29A . 0.9500 ?
C30 H30A . 0.9500 ?
C1 C2 . 1.306(9) ?
C1 H1A . 0.9500 ?
C1 H1B . 0.9500 ?
C2 H2 . 0.9500 ?
C3 H3A . 0.9800 ?
C3 H3B . 0.9800 ?
C3 H3C . 0.9800 ?
C1' C2' . 1.298(10) ?
C1' H1'1 . 0.9500 ?
C1' H1'2 . 0.9500 ?
C2' H2' . 0.9500 ?
C3' H3'1 . 0.9800 ?
C3' H3'2 . 0.9800 ?
C3' H3'3 . 0.9800 ?

loop_
_geom_torsion_atom_site_label_1
_geom_torsion_atom_site_label_2
_geom_torsion_atom_site_label_3
_geom_torsion_atom_site_label_4
_geom_torsion_site_symmetry_1
_geom_torsion_site_symmetry_2
_geom_torsion_site_symmetry_3
_geom_torsion_site_symmetry_4
_geom_torsion
_geom_torsion_publ_flag
O2 Si2 O1 Si1 . . . . 171.8(6) ?
C5 Si2 O1 Si1 . . . . 54.7(7) ?
C6 Si2 O1 Si1 . . . . -68.4(7) ?
C2 Si1 O1 Si2 . . . . -108.4(8) ?
C4 Si1 O1 Si2 . . . . 126.1(6) ?
C3 Si1 O1 Si2 . . . . 9.6(8) ?
C2' Si1 O1 Si2 . . . . -8.2(10) ?
C3' Si1 O1 Si2 . . . . -119.9(9) ?
O1 Si2 O2 Si3 . . . . 36.2(3) ?
C5 Si2 O2 Si3 . . . . 155.2(3) ?
C6 Si2 O2 Si3 . . . . -83.2(4) ?
N1 Si3 O2 Si2 . . . . 163.1(2) ?
C13 Si3 O2 Si2 . . . . 40.3(3) ?
C7 Si3 O2 Si2 . . . . -78.7(3) ?
O2 Si3 N1 Si4 . . . . -19.6(2) ?
C13 Si3 N1 Si4 . . . . 101.0(2) ?
C7 Si3 N1 Si4 . . . . -137.33(19) ?
O2 Si3 N1 Si4 . . . 2_666 166.09(19) ?
C13 Si3 N1 Si4 . . . 2_666 -73.3(2) ?
C7 Si3 N1 Si4 . . . 2_666 48.4(2) ?
N1 Si4 N1 Si3 2_666 . . . -176.1(3) ?
C19 Si4 N1 Si3 . . . . 67.1(2) ?
C25 Si4 N1 Si3 . . . . -59.8(2) ?
Si4 Si4 N1 Si3 2_666 . . . -176.1(3) ?
N1 Si4 N1 Si4 2_666 . . 2_666 0.0 ?
C19 Si4 N1 Si4 . . . 2_666 -116.82(13) ?
C25 Si4 N1 Si4 . . . 2_666 116.28(14) ?
O2 Si3 C7 C8 . . . . 166.1(2) ?
N1 Si3 C7 C8 . . . . -77.9(3) ?
C13 Si3 C7 C8 . . . . 46.4(3) ?
O2 Si3 C7 C12 . . . . -18.2(3) ?
N1 Si3 C7 C12 . . . . 97.9(3) ?
C13 Si3 C7 C12 . . . . -137.8(3) ?
C12 C7 C8 C9 . . . . -1.2(5) ?
Si3 C7 C8 C9 . . . . 174.8(3) ?
C7 C8 C9 C10 . . . . 0.9(5) ?
C8 C9 C10 C11 . . . . 0.0(6) ?
C9 C10 C11 C12 . . . . -0.6(6) ?
C10 C11 C12 C7 . . . . 0.3(6) ?
C8 C7 C12 C11 . . . . 0.6(5) ?
Si3 C7 C12 C11 . . . . -175.3(3) ?
O2 Si3 C13 C18 . . . . -76.5(3) ?
N1 Si3 C13 C18 . . . . 164.8(3) ?
C7 Si3 C13 C18 . . . . 42.6(3) ?
O2 Si3 C13 C14' . . . . 82.7(10) ?
N1 Si3 C13 C14' . . . . -36.0(10) ?
C7 Si3 C13 C14' . . . . -158.2(10) ?
O2 Si3 C13 C14 . . . . 112.6(7) ?
N1 Si3 C13 C14 . . . . -6.0(7) ?
C7 Si3 C13 C14 . . . . -128.3(7) ?
C18 C13 C14 C15 . . . . 7.4(10) ?
C14' C13 C14 C15 . . . . -92(2) ?
Si3 C13 C14 C15 . . . . 178.7(7) ?
C13 C14 C15 C16 . . . . -4.1(14) ?
C14 C15 C16 C17 . . . . 4.2(14) ?
C18 C13 C14' C15' . . . . -11.2(15) ?
C14 C13 C14' C15' . . . . 82(2) ?
Si3 C13 C14' C15' . . . . -171.0(9) ?
C13 C14' C15' C16' . . . . 6.8(19) ?
C14' C15' C16' C17 . . . . -7(2) ?
C15 C16 C17 C18 . . . . -8.1(12) ?
C15 C16 C17 C16' . . . . 85(2) ?
C15' C16' C17 C18 . . . . 11.2(15) ?
C15' C16' C17 C16 . . . . -89(2) ?
C16 C17 C18 C13 . . . . 12.4(9) ?
C16' C17 C18 C13 . . . . -16.5(11) ?
C14' C13 C18 C17 . . . . 16.4(10) ?
C14 C13 C18 C17 . . . . -11.7(8) ?
Si3 C13 C18 C17 . . . . 176.5(3) ?
N1 Si4 C19 C20 . . . . 5.1(3) ?
N1 Si4 C19 C20 2_666 . . . -95.6(3) ?
C25 Si4 C19 C20 . . . . 134.8(3) ?
Si4 Si4 C19 C20 2_666 . . . -45.1(3) ?
N1 Si4 C19 C24 . . . . -176.9(2) ?
N1 Si4 C19 C24 2_666 . . . 82.4(3) ?
C25 Si4 C19 C24 . . . . -47.2(3) ?
Si4 Si4 C19 C24 2_666 . . . 132.9(2) ?
C24 C19 C20 C21 . . . . -1.3(5) ?
Si4 C19 C20 C21 . . . . 176.8(3) ?
C19 C20 C21 C22 . . . . 0.3(6) ?
C20 C21 C22 C23 . . . . 0.3(6) ?
C21 C22 C23 C24 . . . . 0.2(6) ?
C22 C23 C24 C19 . . . . -1.3(6) ?
C20 C19 C24 C23 . . . . 1.8(5) ?
Si4 C19 C24 C23 . . . . -176.3(3) ?
N1 Si4 C25 C26 . . . . 93.3(3) ?
N1 Si4 C25 C26 2_666 . . . -166.0(3) ?
C19 Si4 C25 C26 . . . . -36.0(3) ?
Si4 Si4 C25 C26 2_666 . . . 143.9(3) ?
N1 Si4 C25 C30 . . . . -83.4(3) ?
N1 Si4 C25 C30 2_666 . . . 17.3(3) ?
C19 Si4 C25 C30 . . . . 147.3(3) ?
Si4 Si4 C25 C30 2_666 . . . -32.9(3) ?
C30 C25 C26 C27 . . . . 0.6(6) ?
Si4 C25 C26 C27 . . . . -176.3(4) ?
C25 C26 C27 C28 . . . . -0.5(8) ?
C26 C27 C28 C29 . . . . -0.4(8) ?
C27 C28 C29 C30 . . . . 1.1(7) ?
C28 C29 C30 C25 . . . . -1.0(6) ?
C26 C25 C30 C29 . . . . 0.1(5) ?
Si4 C25 C30 C29 . . . . 176.9(3) ?
O1 Si1 C2 C1 . . . . 8.0(18) ?
C4 Si1 C2 C1 . . . . 131.8(15) ?
C3 Si1 C2 C1 . . . . -111.8(16) ?
C2' Si1 C2 C1 . . . . -109.3(17) ?
C3' Si1 C2 C1 . . . . 44(3) ?
O1 Si1 C2' C1' . . . . 94.4(19) ?
C2 Si1 C2' C1' . . . . -147(2) ?
C4 Si1 C2' C1' . . . . -35(2) ?
C3 Si1 C2' C1' . . . . 25.3(18) ?
C3' Si1 C2' C1' . . . . -155.9(19) ?
